data_2003591
loop_
_publ_author_name
'Conole, G.'
'Clough, A.'
'Whiting, A.'

_publ_section_title
;
 Potassium Trifluorophenylborate
;
_journal_issue 6
_journal_name_full 'Acta Crystallographica Section C'
_journal_page_first 1056
_journal_page_last 1059
_journal_paper_doi 10.1107/S0108270194014198
_journal_volume 51
_journal_year 1995
_chemical_compound_source 'see text'
_chemical_formula_sum 'C6 H5 B F3 K'
_chemical_formula_weight 183.94
_space_group_IT_number 29
_symmetry_cell_setting orthorhombic
_symmetry_space_group_name_Hall 'P 2c -2ac'
_symmetry_space_group_name_H-M 'P c a 21'
_atom_type_scat_source 'SHELX76 (Sheldrick, 1976)'
_cell_angle_alpha 90
_cell_angle_beta 90
_cell_angle_gamma 90
_cell_formula_units_Z 4
_cell_length_a 7.240(1)
_cell_length_b 14.373(3)
_cell_length_c 7.444(2)
_cell_measurement_reflns_used 25
_cell_measurement_temperature 293
_cell_measurement_theta_max 10.6
_cell_measurement_theta_min 8.2
_cell_volume 774.6(3)
_diffrn_measurement_device 'Philips PW1100'
_diffrn_measurement_method \w/2\q
_diffrn_radiation_type MoK\a
_diffrn_radiation_wavelength 0.71073
_diffrn_reflns_av_R_equivalents 'not relevant'
_diffrn_reflns_limit_h_max 11
_diffrn_reflns_limit_h_min 0
_diffrn_reflns_limit_k_max 19
_diffrn_reflns_limit_k_min 0
_diffrn_reflns_limit_l_max 11
_diffrn_reflns_limit_l_min 0
_diffrn_reflns_number 837
_diffrn_reflns_theta_max 25
_diffrn_standards_decay_% 0
_diffrn_standards_interval_time 300
_diffrn_standards_number 3
_exptl_absorpt_coefficient_mu 0.663
_exptl_absorpt_correction_T_max 1.000
_exptl_absorpt_correction_T_min 0.766
_exptl_absorpt_correction_type empirical
_exptl_crystal_colour colourless
_exptl_crystal_density_diffrn 1.58
_exptl_crystal_description 'rectangular block'
_exptl_crystal_size_max 2.43
_exptl_crystal_size_mid 1.62
_exptl_crystal_size_min 0.32
_refine_diff_density_max 0.32
_refine_diff_density_min -0.28
_refine_ls_extinction_method none
_refine_ls_goodness_of_fit_obs 'not available'
_refine_ls_hydrogen_treatment noref
_refine_ls_number_parameters 69
_refine_ls_number_reflns 491
_refine_ls_R_factor_obs 0.0481
_refine_ls_shift/esd_max 0.01
_refine_ls_structure_factor_coef F
_refine_ls_weighting_details 'w = 1/\s^2^(F)'
_refine_ls_weighting_scheme calc
_refine_ls_wR_factor_obs 0.0501
_reflns_number_observed 494
_reflns_number_total 494
_reflns_observed_criterion I>3\s(I)
_cod_data_source_file na1133.cif
_cod_data_source_block na1133a
_cod_depositor_comments
;
The following automatic conversions were performed:

'_refine_ls_weighting_scheme' value '1/\s^2^(F)' was changed to
'calc'. New tag '_refine_ls_weighting_details' was created. The value
of the new tag was set to 'w = 1/\s^2^(F)'.

Automatic conversion script
Id: cif_fix_values 3143 2015-03-26 13:38:13Z robertas 
;
_cod_database_code 2003591

loop_
_symmetry_equiv_pos_as_xyz
x,y,z
-x,-y,1/2+z
1/2+x,-y,z
1/2-x,y,1/2+z

loop_
_atom_site_label
_atom_site_fract_x
_atom_site_fract_y
_atom_site_fract_z
_atom_site_U_iso_or_equiv
K .06242(24) .59323(15) .86489 .0348(9)
B -.0184(12) .6354(6) .3516(19) .026(5)
F(1) 0.0666(9) .5751(3) .2263(10) .040(3)
F(2) .0802(8) .6201(4) .5145(9) .045(4)
F(3) -.1983(6) .6002(3) .3781(14) .051(3)
C(1) -.0125(11) .7427(5) .2901(13) .025(2)
C(2) .1185(10) .8044(6) .3600(18) .039(2)
C(3) .1264(13) .8970(6) .3013(14) .045(3)
C(4) .0098(16) .9273(7) .1662(17) .057(3)
C(5) -.1204(14) .8681(8) .0928(17) .056(3)
C(6) -.1304(12) .7757(6) .1557(14) .041(2)
Cen -0.0014(3) .8359(6) 0.2277(16) ?
H(2) .2171 .7786 .4624 ?
H(3) .2503 .9477 .3388 ?
H(4) .0045 1.0062 .1313 ?
H(5) -.2547 .8799 .0062 ?
H(6) -.2463 .7323 .1206 ?

loop_
_geom_angle_atom_site_label_1
_geom_angle_atom_site_label_2
_geom_angle_atom_site_label_3
_geom_angle
_geom_angle_publ_flag
F(2) B F(1) 104.4(7) yes
F(3) B F(2) 106.7(9) yes
C(1) B F(2) 112.1(7) yes
C(2) C(1) B 121.3(8) yes
C(6) C(1) C(2) 117.7(8) yes
C(4) C(3) C(2) 120.0(9) yes
C(6) C(5) C(4) 119.0(10) yes
F(3) B F(1) 106.0(7) yes
C(1) B F(1) 112.9(9) yes
C(1) B F(3) 114.1(7) yes
C(6) C(1) B 120.8(8) yes
C(3) C(2) C(1) 120.9(9) yes
C(5) C(4) C(3) 121.0(10) yes
C(5) C(6) C(1) 121.7(9) yes

loop_
_geom_bond_atom_site_label_1
_geom_bond_atom_site_label_2
_geom_bond_distance
_geom_bond_publ_flag
B F(1) 1.410(10) yes
B F(3) 1.410(10) yes
C(1) C(2) 1.400(10) yes
C(2) C(3) 1.400(10) yes
C(4) C(5) 1.38(2) yes
B F(2) 1.430(10) yes
B C(1) 1.610(10) yes
C(1) C(6) 1.400(10) yes
C(3) C(4) 1.38(2) yes
C(5) C(6) 1.41(2) yes
